data_7006799
loop_
_publ_author_name
'de Silva, Namal'
'Nichiporuk, Rita V.'
'Dahl, Lawrence F.'

_publ_section_title
;
 Syntheses and structural analyses of variable-stoichiometric Au-Pt-Ni
 carbonyl/phosphine clusters,
 Pt3(Pt(1-x)Ni(x))(AuPPh3)2(mu2-CO)4(CO)(PPh3)3 and
 Pt2(Pt(2-y)Ni(y))(AuPPh3)2(mu2-CO)4(CO)2(PPh3)2, with ligation-induced
 site-specific Pt/Ni substitutional disorder within butterfly-based
 Pt3(Pt(1-x)Ni(x))Au2 and Pt2(Pt(2-y)Ni(y))Au2 core-geometries.
;
_journal_issue 19
_journal_name_full 'Dalton transactions (Cambridge, England : 2003)'
_journal_page_first 2291
_journal_page_last 2300
_journal_paper_doi 10.1039/b514105m
_journal_year 2006
_chemical_formula_moiety
;
Pt2Pt(2-y)Ni(y)Au2(PPh3)4(CO)6.MeCN (Crystal 2A)
y = 0.42
;
_chemical_formula_sum 'C82 H66 Au2 N2 Ni0.42 O6 P4 Pt3.58'
_chemical_formula_weight 2416.26
_chemical_name_systematic
;
?
;
_space_group_IT_number 15
_symmetry_cell_setting monoclinic
_symmetry_space_group_name_Hall '-C 2yc'
_symmetry_space_group_name_H-M 'C 1 2/c 1'
_atom_sites_solution_hydrogens geom
_atom_sites_solution_primary direct
_atom_sites_solution_secondary difmap
_audit_creation_method SHELXL-97
_cell_angle_alpha 90.00
_cell_angle_beta 125.5500(10)
_cell_angle_gamma 90.00
_cell_formula_units_Z 4
_cell_length_a 29.9250(12)
_cell_length_b 16.0342(6)
_cell_length_c 19.4952(8)
_cell_measurement_temperature 173(2)
_cell_volume 7610.7(5)
_computing_structure_refinement 'SHELXL-97 (Sheldrick, 1997)'
_computing_structure_solution 'SHELXS-97 (Sheldrick, 1990)'
_diffrn_ambient_temperature 173(2)
_diffrn_measured_fraction_theta_full 0.993
_diffrn_measured_fraction_theta_max 0.993
_diffrn_radiation_monochromator graphite
_diffrn_radiation_source 'fine-focus sealed tube'
_diffrn_radiation_type MoK\a
_diffrn_radiation_wavelength 0.71073
_diffrn_reflns_av_R_equivalents 0.1510
_diffrn_reflns_av_sigmaI/netI 0.1004
_diffrn_reflns_limit_h_max 39
_diffrn_reflns_limit_h_min -39
_diffrn_reflns_limit_k_max 21
_diffrn_reflns_limit_k_min -21
_diffrn_reflns_limit_l_max 25
_diffrn_reflns_limit_l_min -25
_diffrn_reflns_number 35072
_diffrn_reflns_theta_full 28.29
_diffrn_reflns_theta_max 28.29
_diffrn_reflns_theta_min 1.52
_exptl_absorpt_coefficient_mu 10.636
_exptl_absorpt_correction_T_max 0.4478
_exptl_absorpt_correction_T_min 0.1614
_exptl_crystal_colour red/orange
_exptl_crystal_density_diffrn 2.109
_exptl_crystal_density_method 'not measured'
_exptl_crystal_description plate
_exptl_crystal_F_000 4516
_exptl_crystal_size_max 0.27
_exptl_crystal_size_mid 0.24
_exptl_crystal_size_min 0.09
_refine_diff_density_max 2.493
_refine_diff_density_min -5.149
_refine_diff_density_rms 0.692
_refine_ls_extinction_method none
_refine_ls_goodness_of_fit_ref 0.977
_refine_ls_hydrogen_treatment mixed
_refine_ls_matrix_type full
_refine_ls_number_parameters 345
_refine_ls_number_reflns 9387
_refine_ls_number_restraints 0
_refine_ls_restrained_S_all 0.977
_refine_ls_R_factor_all 0.0502
_refine_ls_R_factor_gt 0.0399
_refine_ls_shift/su_max 0.162
_refine_ls_shift/su_mean 0.002
_refine_ls_structure_factor_coef Fsqd
_refine_ls_weighting_details 'calc w=1/[\s^2^(Fo^2^)+(0.0555P)^2^+0.0000P] where P=(Fo^2^+2Fc^2^)/3'
_refine_ls_weighting_scheme calc
_refine_ls_wR_factor_gt 0.0964
_refine_ls_wR_factor_ref 0.1160
_reflns_number_gt 7769
_reflns_number_total 9387
_reflns_threshold_expression >2sigma(I)
_cod_data_source_file b514105m.txt
_cod_data_source_block dahl269
_cod_original_sg_symbol_H-M C2/c
_cod_database_code 7006799

loop_
_symmetry_equiv_pos_as_xyz
'x, y, z'
'-x, y, -z+1/2'
'x+1/2, y+1/2, z'
'-x+1/2, y+1/2, -z+1/2'
'-x, -y, -z'
'x, -y, z-1/2'
'-x+1/2, -y+1/2, -z'
'x+1/2, -y+1/2, z-1/2'

loop_
_atom_site_label
_atom_site_type_symbol
_atom_site_fract_x
_atom_site_fract_y
_atom_site_fract_z
_atom_site_U_iso_or_equiv
_atom_site_adp_type
_atom_site_occupancy
_atom_site_symmetry_multiplicity
_atom_site_calc_flag
_atom_site_refinement_flags
_atom_site_disorder_assembly
_atom_site_disorder_group
Au2 Au 0.050290(11) 0.893148(15) 0.756233(15) 0.01748(8) Uani 1 1 d . . .
Ni2 Ni 0.030877(12) 0.778494(16) 0.840976(17) 0.01358(8) Uani 0.21 1 d P . 2
Pt1 Pt 0.058719(10) 0.683157(15) 0.757359(14) 0.01425(8) Uani 1 1 d . . .
Pt2 Pt 0.030877(12) 0.778494(16) 0.840976(17) 0.01358(8) Uani 0.79 1 d P . 1
N1 N 0.2913(4) 0.7480(6) 0.7243(6) 0.065(3) Uani 1 1 d . . .
O1 O 0.1271(2) 0.6630(3) 0.9492(3) 0.0233(10) Uani 1 1 d . . .
O2 O 0.0066(2) 0.6779(3) 0.5687(3) 0.0288(12) Uani 1 1 d . . .
O3 O 0.0815(3) 0.8961(3) 0.9866(4) 0.0418(15) Uani 1 1 d . . .
P1 P 0.11884(7) 0.58409(10) 0.77721(10) 0.0165(3) Uani 1 1 d . . .
P2 P 0.09336(7) 1.00705(10) 0.74964(10) 0.0166(3) Uani 1 1 d . . .
C1 C 0.0920(3) 0.6906(4) 0.8827(4) 0.0135(12) Uani 1 1 d . . .
C2 C 0.0142(3) 0.6971(4) 0.6323(4) 0.0207(14) Uani 1 1 d . . .
C3 C 0.0619(3) 0.8515(4) 0.9302(5) 0.0274(15) Uani 1 1 d . . .
C4 C 0.10768(8) 0.48247(8) 0.80697(12) 0.0213(14) Uani 1 1 d G . .
C5 C 0.13729(9) 0.41272(7) 0.81274(12) 0.0308(17) Uani 1 1 d G . .
H5 H 0.1620 0.4167 0.7985 0.037 Uiso 1 1 calc R . .
C6 C 0.12999(10) 0.33702(8) 0.83975(14) 0.0347(18) Uani 1 1 d G . .
H6 H 0.1498 0.2904 0.8436 0.042 Uiso 1 1 calc R . .
C7 C 0.09308(11) 0.33107(8) 0.86099(16) 0.038(2) Uani 1 1 d G . .
H7 H 0.0882 0.2804 0.8791 0.045 Uiso 1 1 calc R . .
C8 C 0.06347(10) 0.40081(9) 0.85522(16) 0.040(2) Uani 1 1 d G . .
H8 H 0.0388 0.3968 0.8694 0.048 Uiso 1 1 calc R . .
C9 C 0.07078(9) 0.47651(9) 0.82820(14) 0.0279(16) Uani 1 1 d G . .
H9 H 0.0510 0.5232 0.8243 0.034 Uiso 1 1 calc R . .
C10 C 0.12256(8) 0.55756(8) 0.68931(10) 0.0262(15) Uani 1 1 d G . .
C11 C 0.07939(9) 0.51378(8) 0.62224(10) 0.0348(18) Uani 1 1 d G . .
H11 H 0.0493 0.4999 0.6226 0.042 Uiso 1 1 calc R . .
C12 C 0.08007(10) 0.49021(9) 0.55439(11) 0.051(3) Uani 1 1 d G . .
H12 H 0.0506 0.4613 0.5092 0.061 Uiso 1 1 calc R . .
C13 C 0.12550(11) 0.51033(10) 0.55480(12) 0.055(3) Uani 1 1 d G . .
H13 H 0.1266 0.4939 0.5100 0.066 Uiso 1 1 calc R . .
C14 C 0.16894(10) 0.55441(10) 0.62102(12) 0.059(3) Uani 1 1 d G . .
H14 H 0.1989 0.5685 0.6205 0.071 Uiso 1 1 calc R . .
C15 C 0.16754(8) 0.57779(8) 0.68916(10) 0.043(2) Uani 1 1 d G . .
H15 H 0.1969 0.6069 0.7343 0.051 Uiso 1 1 calc R . .
C16 C 0.18837(7) 0.61253(8) 0.86182(9) 0.0164(13) Uani 1 1 d G . .
C17 C 0.22411(7) 0.56079(8) 0.92982(10) 0.0225(14) Uani 1 1 d G . .
H17 H 0.2128 0.5079 0.9332 0.027 Uiso 1 1 calc R . .
C18 C 0.27711(7) 0.58857(9) 0.99305(10) 0.0280(16) Uani 1 1 d G . .
H18 H 0.3010 0.5536 1.0380 0.034 Uiso 1 1 calc R . .
C19 C 0.29432(7) 0.66738(10) 0.98932(10) 0.0269(15) Uani 1 1 d G . .
H19 H 0.3295 0.6854 1.0318 0.032 Uiso 1 1 calc R . .
C20 C 0.25936(6) 0.71889(9) 0.92285(9) 0.0278(16) Uani 1 1 d G . .
H20 H 0.2710 0.7717 0.9198 0.033 Uiso 1 1 calc R . .
C21 C 0.20664(6) 0.69223(8) 0.86020(8) 0.0239(15) Uani 1 1 d G . .
H21 H 0.1829 0.7282 0.8161 0.029 Uiso 1 1 calc R . .
C22 C 0.13934(6) 0.97975(8) 0.72131(9) 0.0198(13) Uani 1 1 d G . .
C23 C 0.16597(6) 0.90303(8) 0.74733(9) 0.040(2) Uani 1 1 d G . .
H23 H 0.1587 0.8668 0.7770 0.048 Uiso 1 1 calc R . .
C24 C 0.20296(7) 0.87936(9) 0.73010(10) 0.048(3) Uani 1 1 d G . .
H24 H 0.2202 0.8277 0.7477 0.058 Uiso 1 1 calc R . .
C25 C 0.21393(8) 0.93368(10) 0.68633(12) 0.0309(17) Uani 1 1 d G . .
H25 H 0.2389 0.9185 0.6746 0.037 Uiso 1 1 calc R . .
C26 C 0.18838(9) 1.00913(9) 0.66036(12) 0.0277(16) Uani 1 1 d G . .
H26 H 0.1964 1.0452 0.6315 0.033 Uiso 1 1 calc R . .
C27 C 0.15100(8) 1.03281(8) 0.67600(10) 0.0224(14) Uani 1 1 d G . .
H27 H 0.1333 1.0840 0.6566 0.027 Uiso 1 1 calc R . .
C28 C 0.13682(8) 1.06707(8) 0.84759(10) 0.0182(13) Uani 1 1 d G . .
C29 C 0.18731(8) 1.09874(8) 0.87402(11) 0.0254(15) Uani 1 1 d G . .
H29 H 0.1998 1.0922 0.8405 0.030 Uiso 1 1 calc R . .
C30 C 0.21949(9) 1.14034(8) 0.95044(11) 0.0288(16) Uani 1 1 d G . .
H30 H 0.2539 1.1604 0.9687 0.035 Uiso 1 1 calc R . .
C31 C 0.20040(10) 1.15200(9) 0.99933(12) 0.0305(17) Uani 1 1 d G . .
H31 H 0.2221 1.1795 1.0508 0.037 Uiso 1 1 calc R . .
C32 C 0.14879(10) 1.12281(9) 0.97194(12) 0.0269(16) Uani 1 1 d G . .
H32 H 0.1354 1.1328 1.0039 0.032 Uiso 1 1 calc R . .
C33 C 0.11751(9) 1.07913(8) 0.89757(12) 0.0243(15) Uani 1 1 d G . .
H33 H 0.0836 1.0576 0.8804 0.029 Uiso 1 1 calc R . .
C34 C 0.04709(7) 1.08473(8) 0.67136(11) 0.0190(13) Uani 1 1 d G . .
C35 C 0.00654(7) 1.05788(9) 0.58873(11) 0.0272(16) Uani 1 1 d G . .
H35 H 0.0034 1.0014 0.5759 0.033 Uiso 1 1 calc R . .
C36 C -0.02830(8) 1.11334(11) 0.52700(12) 0.0365(19) Uani 1 1 d G . .
H36 H -0.0548 1.0944 0.4727 0.044 Uiso 1 1 calc R . .
C37 C -0.02415(9) 1.19744(10) 0.54511(14) 0.038(2) Uani 1 1 d G . .
H37 H -0.0475 1.2354 0.5030 0.046 Uiso 1 1 calc R . .
C38 C 0.01535(9) 1.22507(9) 0.62708(14) 0.041(2) Uani 1 1 d G . .
H38 H 0.0177 1.2813 0.6404 0.049 Uiso 1 1 calc R . .
C39 C 0.05065(8) 1.16871(8) 0.68787(12) 0.0306(17) Uani 1 1 d G . .
H39 H 0.0778 1.1879 0.7418 0.037 Uiso 1 1 calc R . .
C40 C 0.32433(8) 0.76173(12) 0.79291(17) 0.038(2) Uani 1 1 d G . .
C41 C 0.36588(7) 0.78124(12) 0.87979(17) 0.066(3) Uani 1 1 d G . .
H41A H 0.4002 0.7910 0.8875 0.099 Uiso 1 1 calc R . .
H41B H 0.3698 0.7354 0.9146 0.099 Uiso 1 1 calc R . .
H41C H 0.3554 0.8304 0.8954 0.099 Uiso 1 1 calc R . .

loop_
_atom_site_aniso_label
_atom_site_aniso_U_11
_atom_site_aniso_U_22
_atom_site_aniso_U_33
_atom_site_aniso_U_23
_atom_site_aniso_U_13
_atom_site_aniso_U_12
Au2 0.01656(14) 0.01851(13) 0.01956(13) -0.00051(9) 0.01175(11) -0.00257(9)
Ni2 0.01235(15) 0.01353(14) 0.01364(14) -0.00034(9) 0.00686(12) -0.00052(10)
Pt1 0.01195(13) 0.01648(13) 0.01248(12) 0.00018(8) 0.00606(10) 0.00073(9)
Pt2 0.01235(15) 0.01353(14) 0.01364(14) -0.00034(9) 0.00686(12) -0.00052(10)
N1 0.072(7) 0.071(6) 0.051(5) -0.003(5) 0.036(5) 0.034(6)
O1 0.023(3) 0.027(2) 0.014(2) 0.0008(18) 0.007(2) 0.005(2)
O2 0.025(3) 0.038(3) 0.017(3) 0.003(2) 0.008(2) 0.005(2)
O3 0.043(4) 0.036(3) 0.040(3) -0.015(3) 0.021(3) -0.005(3)
P1 0.0146(8) 0.0183(8) 0.0143(8) -0.0012(6) 0.0070(7) 0.0013(7)
P2 0.0170(8) 0.0181(8) 0.0164(8) -0.0001(6) 0.0106(7) -0.0014(7)
C1 0.009(3) 0.017(3) 0.012(3) -0.004(2) 0.005(3) -0.003(2)
C2 0.018(4) 0.021(3) 0.015(3) 0.001(2) 0.005(3) -0.002(3)
C3 0.020(4) 0.024(4) 0.034(4) 0.006(3) 0.013(3) 0.004(3)
C4 0.016(3) 0.019(3) 0.016(3) -0.004(2) 0.002(3) -0.004(3)
C5 0.021(4) 0.024(4) 0.039(4) -0.006(3) 0.013(3) -0.002(3)
C6 0.031(5) 0.021(4) 0.036(4) -0.006(3) 0.011(4) 0.000(3)
C7 0.046(6) 0.019(4) 0.040(5) 0.001(3) 0.020(4) -0.006(4)
C8 0.058(6) 0.025(4) 0.046(5) -0.001(3) 0.036(5) -0.010(4)
C9 0.033(4) 0.020(3) 0.029(4) -0.003(3) 0.017(4) -0.004(3)
C10 0.023(4) 0.031(4) 0.017(3) -0.002(3) 0.007(3) 0.006(3)
C11 0.031(5) 0.039(4) 0.025(4) -0.009(3) 0.010(4) -0.002(4)
C12 0.064(7) 0.049(5) 0.030(5) -0.010(4) 0.022(5) 0.007(5)
C13 0.067(7) 0.070(7) 0.023(4) -0.006(4) 0.024(5) 0.022(6)
C14 0.056(7) 0.098(8) 0.041(5) -0.010(5) 0.038(5) 0.007(6)
C15 0.037(5) 0.075(6) 0.023(4) -0.010(4) 0.021(4) -0.004(5)
C16 0.018(3) 0.017(3) 0.019(3) -0.002(2) 0.014(3) 0.002(3)
C17 0.019(4) 0.018(3) 0.020(3) -0.001(2) 0.006(3) -0.003(3)
C18 0.019(4) 0.028(4) 0.022(4) -0.001(3) 0.004(3) 0.003(3)
C19 0.016(4) 0.032(4) 0.028(4) -0.006(3) 0.011(3) -0.003(3)
C20 0.025(4) 0.022(4) 0.036(4) -0.001(3) 0.018(4) -0.005(3)
C21 0.020(4) 0.020(3) 0.029(4) 0.006(3) 0.014(3) 0.003(3)
C22 0.020(4) 0.021(3) 0.018(3) 0.001(2) 0.011(3) -0.001(3)
C23 0.055(6) 0.030(4) 0.064(6) 0.023(4) 0.051(5) 0.021(4)
C24 0.056(7) 0.044(5) 0.076(7) 0.022(5) 0.055(6) 0.023(5)
C25 0.026(4) 0.044(4) 0.028(4) 0.001(3) 0.019(3) 0.005(4)
C26 0.030(4) 0.035(4) 0.027(4) 0.003(3) 0.021(3) -0.002(3)
C27 0.023(4) 0.026(3) 0.020(3) 0.004(3) 0.014(3) 0.002(3)
C28 0.019(3) 0.016(3) 0.016(3) 0.002(2) 0.008(3) 0.000(3)
C29 0.033(4) 0.022(3) 0.025(4) 0.000(3) 0.019(3) -0.004(3)
C30 0.028(4) 0.026(4) 0.026(4) 0.005(3) 0.012(3) -0.005(3)
C31 0.039(5) 0.021(4) 0.020(3) -0.001(3) 0.011(3) 0.000(3)
C32 0.035(4) 0.028(4) 0.022(4) -0.003(3) 0.019(3) 0.000(3)
C33 0.023(4) 0.028(4) 0.022(3) 0.000(3) 0.013(3) 0.002(3)
C34 0.015(3) 0.025(3) 0.017(3) 0.007(2) 0.010(3) 0.002(3)
C35 0.025(4) 0.034(4) 0.021(4) 0.002(3) 0.013(3) 0.007(3)
C36 0.030(5) 0.055(5) 0.023(4) 0.011(3) 0.015(4) 0.014(4)
C37 0.028(5) 0.047(5) 0.043(5) 0.020(4) 0.022(4) 0.010(4)
C38 0.028(5) 0.029(4) 0.050(5) 0.008(3) 0.014(4) 0.007(3)
C39 0.020(4) 0.026(4) 0.030(4) -0.003(3) 0.006(3) 0.000(3)
C40 0.064(7) 0.027(4) 0.045(5) 0.005(4) 0.043(5) 0.011(4)
C41 0.073(10) 0.063(7) 0.050(7) -0.008(5) 0.029(7) -0.002(6)

loop_
_atom_type_symbol
_atom_type_description
_atom_type_scat_dispersion_real
_atom_type_scat_dispersion_imag
_atom_type_scat_source
C C 0.0033 0.0016 'International Tables Vol C Tables 4.2.6.8 and 6.1.1.4'
O O 0.0106 0.0060 'International Tables Vol C Tables 4.2.6.8 and 6.1.1.4'
P P 0.1023 0.0942 'International Tables Vol C Tables 4.2.6.8 and 6.1.1.4'
Ni Ni 0.3393 1.1124 'International Tables Vol C Tables 4.2.6.8 and 6.1.1.4'
Pt Pt -1.7033 8.3905 'International Tables Vol C Tables 4.2.6.8 and 6.1.1.4'
Au Au -2.0133 8.8022 'International Tables Vol C Tables 4.2.6.8 and 6.1.1.4'
N N 0.0061 0.0033 'International Tables Vol C Tables 4.2.6.8 and 6.1.1.4'
H H 0.0000 0.0000 'International Tables Vol C Tables 4.2.6.8 and 6.1.1.4'

loop_
_geom_angle_atom_site_label_1
_geom_angle_atom_site_label_2
_geom_angle_atom_site_label_3
_geom_angle
_geom_angle_site_symmetry_1
_geom_angle_site_symmetry_3
_geom_angle_publ_flag
P2 Au2 Pt2 143.15(4) . 2_556 ?
P2 Au2 Ni2 143.15(4) . 2_556 ?
Pt2 Au2 Ni2 0.000(16) 2_556 2_556 ?
P2 Au2 Ni2 153.19(4) . . ?
Pt2 Au2 Ni2 63.598(12) 2_556 . ?
Ni2 Au2 Ni2 63.598(12) 2_556 . ?
P2 Au2 Au2 126.38(4) . 2_556 ?
Pt2 Au2 Au2 58.569(9) 2_556 2_556 ?
Ni2 Au2 Au2 58.569(9) 2_556 2_556 ?
Ni2 Au2 Au2 58.291(9) . 2_556 ?
C3 Ni2 C1 102.5(3) . . ?
C3 Ni2 C2 101.6(3) . 2_556 ?
C1 Ni2 C2 91.5(2) . 2_556 ?
C3 Ni2 Pt1 141.5(2) . 2_556 ?
C1 Ni2 Pt1 100.40(17) . 2_556 ?
C2 Ni2 Pt1 47.21(18) 2_556 2_556 ?
C3 Ni2 Pt1 140.3(2) . . ?
C1 Ni2 Pt1 48.47(16) . . ?
C2 Ni2 Pt1 105.10(17) 2_556 . ?
Pt1 Ni2 Pt1 77.115(12) 2_556 . ?
C3 Ni2 Au2 89.1(2) . 2_556 ?
C1 Ni2 Au2 162.92(16) . 2_556 ?
C2 Ni2 Au2 98.43(19) 2_556 2_556 ?
Pt1 Ni2 Au2 76.876(11) 2_556 2_556 ?
Pt1 Ni2 Au2 115.043(12) . 2_556 ?
C3 Ni2 Au2 88.6(2) . . ?
C1 Ni2 Au2 104.19(17) . . ?
C2 Ni2 Au2 159.07(19) 2_556 . ?
Pt1 Ni2 Au2 115.040(12) 2_556 . ?
Pt1 Ni2 Au2 76.602(10) . . ?
Au2 Ni2 Au2 63.143(12) 2_556 . ?
C3 Ni2 Ni2 140.5(2) . 2_556 ?
C1 Ni2 Ni2 105.74(16) . 2_556 ?
C2 Ni2 Ni2 104.71(18) 2_556 2_556 ?
Pt1 Ni2 Ni2 57.618(10) 2_556 2_556 ?
Pt1 Ni2 Ni2 57.345(9) . 2_556 ?
Au2 Ni2 Ni2 58.340(9) 2_556 2_556 ?
Au2 Ni2 Ni2 58.064(9) . 2_556 ?
C2 Pt1 C1 166.3(3) . . ?
C2 Pt1 P1 100.8(2) . . ?
C1 Pt1 P1 92.92(18) . . ?
C2 Pt1 Pt2 52.0(2) . 2_556 ?
C1 Pt1 Pt2 114.28(18) . 2_556 ?
P1 Pt1 Pt2 152.53(4) . 2_556 ?
C2 Pt1 Ni2 52.0(2) . 2_556 ?
C1 Pt1 Ni2 114.28(18) . 2_556 ?
P1 Pt1 Ni2 152.53(4) . 2_556 ?
Pt2 Pt1 Ni2 0.000(13) 2_556 2_556 ?
C2 Pt1 Ni2 116.9(2) . . ?
C1 Pt1 Ni2 49.33(18) . . ?
P1 Pt1 Ni2 142.25(4) . . ?
Pt2 Pt1 Ni2 65.035(12) 2_556 . ?
Ni2 Pt1 Ni2 65.035(12) 2_556 . ?
C16 P1 C4 105.16(11) . . ?
C16 P1 C10 104.39(12) . . ?
C4 P1 C10 102.24(10) . . ?
C16 P1 Pt1 111.01(8) . . ?
C4 P1 Pt1 114.08(10) . . ?
C10 P1 Pt1 118.62(9) . . ?
C22 P2 C34 104.57(10) . . ?
C22 P2 C28 103.87(12) . . ?
C34 P2 C28 104.22(10) . . ?
C22 P2 Au2 112.23(9) . . ?
C34 P2 Au2 114.45(10) . . ?
C28 P2 Au2 116.25(9) . . ?
O1 C1 Pt1 142.9(5) . . ?
O1 C1 Ni2 135.0(5) . . ?
Pt1 C1 Ni2 82.2(2) . . ?
O2 C2 Pt1 148.0(6) . . ?
O2 C2 Pt2 131.1(5) . 2_556 ?
Pt1 C2 Pt2 80.8(2) . 2_556 ?
O2 C2 Ni2 131.1(5) . 2_556 ?
Pt1 C2 Ni2 80.8(2) . 2_556 ?
Pt2 C2 Ni2 0.000(12) 2_556 2_556 ?
O3 C3 Ni2 179.0(7) . . ?
C5 C4 C9 120.0 . . ?
C5 C4 P1 121.23(7) . . ?
C9 C4 P1 118.69(7) . . ?
C6 C5 C4 120.0 . . ?
C5 C6 C7 120.0 . . ?
C8 C7 C6 120.0 . . ?
C7 C8 C9 120.0 . . ?
C8 C9 C4 120.0 . . ?
C11 C10 C15 119.5 . . ?
C11 C10 P1 118.15(7) . . ?
C15 C10 P1 122.36(7) . . ?
C10 C11 C12 121.1 . . ?
C11 C12 C13 119.1 . . ?
C14 C13 C12 120.6 . . ?
C13 C14 C15 119.4 . . ?
C10 C15 C14 120.2 . . ?
C17 C16 C21 118.2 . . ?
C17 C16 P1 123.90(7) . . ?
C21 C16 P1 117.90(6) . . ?
C16 C17 C18 119.9 . . ?
C19 C18 C17 120.7 . . ?
C20 C19 C18 119.8 . . ?
C19 C20 C21 119.9 . . ?
C20 C21 C16 121.4 . . ?
C23 C22 C27 117.7 . . ?
C23 C22 P2 118.60(6) . . ?
C27 C22 P2 123.70(6) . . ?
C24 C23 C22 121.6 . . ?
C23 C24 C25 119.1 . . ?
C26 C25 C24 120.3 . . ?
C25 C26 C27 121.1 . . ?
C26 C27 C22 120.2 . . ?
C29 C28 C33 119.5 . . ?
C29 C28 P2 122.75(7) . . ?
C33 C28 P2 117.69(7) . . ?
C28 C29 C30 120.3 . . ?
C31 C30 C29 120.0 . . ?
C30 C31 C32 120.2 . . ?
C33 C32 C31 120.0 . . ?
C32 C33 C28 119.9 . . ?
C39 C34 C35 117.8 . . ?
C39 C34 P2 123.66(7) . . ?
C35 C34 P2 118.54(7) . . ?
C36 C35 C34 121.2 . . ?
C35 C36 C37 120.1 . . ?
C36 C37 C38 119.5 . . ?
C39 C38 C37 119.6 . . ?
C38 C39 C34 121.8 . . ?
N1 C40 C41 178.6(5) . . ?

loop_
_geom_bond_atom_site_label_1
_geom_bond_atom_site_label_2
_geom_bond_distance
_geom_bond_site_symmetry_2
_geom_bond_publ_flag
Au2 P2 2.2817(16) . ?
Au2 Pt2 2.7419(4) 2_556 ?
Au2 Ni2 2.7419(4) 2_556 ?
Au2 Ni2 2.7500(4) . ?
Au2 Au2 2.8754(5) 2_556 ?
Ni2 C3 1.838(8) . ?
Ni2 C1 2.064(6) . ?
Ni2 C2 2.147(7) 2_556 ?
Ni2 Pt1 2.6876(4) 2_556 ?
Ni2 Pt1 2.6959(4) . ?
Ni2 Au2 2.7419(4) 2_556 ?
Ni2 Ni2 2.8939(5) 2_556 ?
Pt1 C2 1.998(7) . ?
Pt1 C1 2.037(6) . ?
Pt1 P1 2.2583(17) . ?
Pt1 Pt2 2.6876(4) 2_556 ?
Pt1 Ni2 2.6876(4) 2_556 ?
N1 C40 1.131(10) . ?
O1 C1 1.182(7) . ?
O2 C2 1.163(8) . ?
O3 C3 1.146(9) . ?
P1 C16 1.808(2) . ?
P1 C4 1.824(2) . ?
P1 C10 1.831(2) . ?
P2 C22 1.809(2) . ?
P2 C34 1.828(2) . ?
P2 C28 1.837(2) . ?
C2 Pt2 2.147(7) 2_556 ?
C2 Ni2 2.147(7) 2_556 ?
C4 C5 1.3900 . ?
C4 C9 1.3900 . ?
C5 C6 1.3900 . ?
C6 C7 1.3900 . ?
C7 C8 1.3900 . ?
C8 C9 1.3900 . ?
C10 C11 1.3811 . ?
C10 C15 1.3860 . ?
C11 C12 1.3873 . ?
C12 C13 1.3926 . ?
C13 C14 1.3801 . ?
C14 C15 1.4041 . ?
C16 C17 1.3931 . ?
C16 C21 1.3976 . ?
C17 C18 1.4001 . ?
C18 C19 1.3823 . ?
C19 C20 1.3709 . ?
C20 C21 1.3866 . ?
C22 C23 1.3912 . ?
C22 C27 1.4085 . ?
C23 C24 1.3838 . ?
C24 C25 1.3857 . ?
C25 C26 1.3617 . ?
C26 C27 1.3732 . ?
C28 C29 1.3787 . ?
C28 C33 1.4057 . ?
C29 C30 1.3869 . ?
C30 C31 1.3795 . ?
C31 C32 1.3894 . ?
C32 C33 1.3750 . ?
C34 C39 1.3742 . ?
C34 C35 1.4070 . ?
C35 C36 1.3663 . ?
C36 C37 1.3811 . ?
C37 C38 1.3967 . ?
C38 C39 1.3716 . ?
C40 C41 1.4367 . ?
